data_2235784
loop_
_publ_author_name
'Xiong, Hui-Ping'
'Gao, Shou-Hong'
'Li, Chun-Tong'
'Wu, Zhi-Jun'

_publ_section_title
;
 (2<i>RS</i>)-2-(2,4-Difluorophenyl)-1-[(4-iodobenzyl)(methyl)amino]-3-(1<i>H</i>-1,2,4-triazol-1-yl)propan-2-ol
;
_journal_coeditor_code FB2257
_journal_issue 8
_journal_name_full 'Acta Crystallographica Section E'
_journal_page_first o2447
_journal_page_last o2448
_journal_paper_doi 10.1107/S160053681203139X
_journal_volume 68
_journal_year 2012
_chemical_formula_iupac 'C19 H19 F2 I N4 O'
_chemical_formula_moiety 'C19 H19 F2 I N4 O'
_chemical_formula_sum 'C19 H19 F2 I N4 O'
_chemical_formula_weight 484.28
_chemical_name_common iodiconazole
_chemical_name_systematic
;
(2<i>RS</i>)-2-(2,4-Difluorophenyl)-1-[(4-iodobenzyl)(methyl)amino]-
3-(1<i>H</i>-1,2,4-triazol-1-yl)propan-2-ol
;
_space_group_IT_number 15
_symmetry_cell_setting monoclinic
_symmetry_space_group_name_Hall '-C 2yc'
_symmetry_space_group_name_H-M 'C 1 2/c 1'
_atom_sites_solution_hydrogens difmap
_atom_sites_solution_primary direct
_atom_sites_solution_secondary difmap
_audit_creation_method SHELXL-97
_cell_angle_alpha 90.00
_cell_angle_beta 114.895(5)
_cell_angle_gamma 90.00
_cell_formula_units_Z 8
_cell_length_a 34.398(14)
_cell_length_b 5.812(2)
_cell_length_c 21.619(9)
_cell_measurement_pressure 1
_cell_measurement_reflns_used 935
_cell_measurement_temperature 293(2)
_cell_measurement_theta_max 27.292
_cell_measurement_theta_min 2.369
_cell_volume 3920(3)
_computing_cell_refinement '<i>SAINT</i> (Bruker, 1997)'
_computing_data_collection '<i>SMART</i> (Bruker, 1997)'
_computing_data_reduction '<i>SAINT</i> (Bruker, 1997)'
_computing_molecular_graphics '<i>SHELXTL</i> (Sheldrick, 2008)'
_computing_publication_material '<i>SHELXTL</i> (Sheldrick, 2008)'
_computing_structure_refinement '<i>SHELXL97</i> (Sheldrick, 2008)'
_computing_structure_solution '<i>SHELXS97</i> (Sheldrick, 2008)'
_diffrn_ambient_temperature 293(2)
_diffrn_measured_fraction_theta_full 0.995
_diffrn_measured_fraction_theta_max 0.995
_diffrn_measurement_device 'three-circle diffractometer'
_diffrn_measurement_device_type 'Bruker SMART APEX'
_diffrn_measurement_method '\w scans'
_diffrn_radiation_monochromator graphite
_diffrn_radiation_source 'fine-focus sealed tube'
_diffrn_radiation_type MoK\a
_diffrn_radiation_wavelength 0.71073
_diffrn_reflns_av_R_equivalents 0.0351
_diffrn_reflns_av_sigmaI/netI 0.0310
_diffrn_reflns_limit_h_max 37
_diffrn_reflns_limit_h_min -42
_diffrn_reflns_limit_k_max 6
_diffrn_reflns_limit_k_min -7
_diffrn_reflns_limit_l_max 26
_diffrn_reflns_limit_l_min -20
_diffrn_reflns_number 8473
_diffrn_reflns_theta_full 26.25
_diffrn_reflns_theta_max 26.25
_diffrn_reflns_theta_min 1.93
_diffrn_standards_number 0
_exptl_absorpt_coefficient_mu 1.668
_exptl_absorpt_correction_T_max 0.6805
_exptl_absorpt_correction_T_min 0.6345
_exptl_absorpt_correction_type multi-scan
_exptl_absorpt_process_details '(<i>SADABS</i>; Sheldrick, 1996)'
_exptl_crystal_colour colourless
_exptl_crystal_density_diffrn 1.641
_exptl_crystal_density_method 'not measured'
_exptl_crystal_description prism
_exptl_crystal_F_000 1920
_exptl_crystal_size_max 0.30
_exptl_crystal_size_mid 0.25
_exptl_crystal_size_min 0.25
_refine_diff_density_max 0.659
_refine_diff_density_min -0.888
_refine_ls_extinction_coef 0.0042(2)
_refine_ls_extinction_expression Fc^*^=kFc[1+0.001xFc^2^\l^3^/sin(2\q)]^-1/4^
_refine_ls_extinction_method '<i>SHELXL97</i> (Sheldrick, 2008)'
_refine_ls_goodness_of_fit_ref 1.069
_refine_ls_hydrogen_treatment mixed
_refine_ls_matrix_type full
_refine_ls_number_constraints 72
_refine_ls_number_parameters 249
_refine_ls_number_reflns 3929
_refine_ls_number_restraints 1
_refine_ls_restrained_S_all 1.069
_refine_ls_R_factor_all 0.0450
_refine_ls_R_factor_gt 0.0394
_refine_ls_shift/su_max 0.000
_refine_ls_shift/su_mean 0.000
_refine_ls_structure_factor_coef Fsqd
_refine_ls_weighting_details 'calc w=1/[\s^2^(Fo^2^)+(0.0625P)^2^+1.2617P] where P=(Fo^2^+2Fc^2^)/3'
_refine_ls_weighting_scheme calc
_refine_ls_wR_factor_gt 0.0995
_refine_ls_wR_factor_ref 0.1029
_reflns_number_gt 3441
_reflns_number_total 3929
_reflns_threshold_expression I>2\s(I)
_cod_data_source_file fb2257.cif
_cod_data_source_block I
_cod_original_cell_volume 3921(3)
_cod_original_sg_symbol_H-M 'C 2/c'
_cod_database_code 2235784
_cod_database_fobs_code 2235784

loop_
_symmetry_equiv_pos_as_xyz
'x, y, z'
'-x, y, -z+1/2'
'x+1/2, y+1/2, z'
'-x+1/2, y+1/2, -z+1/2'
'-x, -y, -z'
'x, -y, z-1/2'
'-x+1/2, -y+1/2, -z'
'x+1/2, -y+1/2, z-1/2'

loop_
_atom_site_type_symbol
_atom_site_label
_atom_site_fract_x
_atom_site_fract_y
_atom_site_fract_z
_atom_site_U_iso_or_equiv
_atom_site_adp_type
_atom_site_calc_flag
_atom_site_refinement_flags
_atom_site_occupancy
_atom_site_symmetry_multiplicity
I I1 0.039478(7) 0.71329(5) 1.084656(12) 0.05727(14) Uani d . 1 8
O O1 0.14979(9) 0.4892(4) 0.86484(13) 0.0526(6) Uani d D 1 8
H H1 0.1635(13) 0.562(7) 0.8990(16) 0.079 Uiso d D 1 8
F F1 0.12653(7) 1.0421(3) 0.72386(10) 0.0579(5) Uani d . 1 8
F F2 0.21734(8) 0.6966(5) 0.64091(13) 0.0730(7) Uani d . 1 8
N N1 0.18407(7) 0.8775(4) 0.92893(12) 0.0381(5) Uani d . 1 8
N N2 0.06131(9) 0.6265(5) 0.81152(15) 0.0512(7) Uani d . 1 8
N N3 0.02469(12) 0.4885(7) 0.8643(2) 0.0786(11) Uani d . 1 8
N N4 0.04556(10) 0.8147(6) 0.8307(2) 0.0631(9) Uani d . 1 8
C C1 0.08547(10) 0.8148(6) 1.04983(16) 0.0428(7) Uani d . 1 8
C C2 0.11877(10) 0.6647(5) 1.05788(17) 0.0432(7) Uani d . 1 8
H H2A 0.1202 0.5207 1.0775 0.052 Uiso calc R 1 8
C C3 0.14984(11) 0.7318(5) 1.03632(17) 0.0423(7) Uani d . 1 8
H H3A 0.1722 0.6319 1.0421 0.051 Uiso calc R 1 8
C C4 0.14813(9) 0.9441(5) 1.00639(15) 0.0388(6) Uani d . 1 8
C C5 0.11418(11) 1.0879(5) 0.99801(16) 0.0451(7) Uani d . 1 8
H H5A 0.1122 1.2298 0.9769 0.054 Uiso calc R 1 8
C C6 0.08326(10) 1.0275(6) 1.01995(17) 0.0486(7) Uani d . 1 8
H H6A 0.0612 1.1288 1.0147 0.058 Uiso calc R 1 8
C C7 0.18278(10) 1.0181(5) 0.98510(15) 0.0432(7) Uani d . 1 8
H H7A 0.1782 1.1778 0.9708 0.052 Uiso calc R 1 8
H H7B 0.2103 1.0078 1.0242 0.052 Uiso calc R 1 8
C C8 0.22209(10) 0.9452(7) 0.91844(18) 0.0532(8) Uani d . 1 8
H H8A 0.2239 0.8528 0.8829 0.080 Uiso calc R 1 8
H H8B 0.2474 0.9226 0.9599 0.080 Uiso calc R 1 8
H H8C 0.2198 1.1045 0.9056 0.080 Uiso calc R 1 8
C C9 0.14435(9) 0.9017(5) 0.86661(15) 0.0383(6) Uani d . 1 8
H H9A 0.1464 1.0359 0.8415 0.046 Uiso calc R 1 8
H H9B 0.1205 0.9248 0.8787 0.046 Uiso calc R 1 8
C C10 0.13590(9) 0.6840(5) 0.82054(16) 0.0378(6) Uani d . 1 8
C C11 0.15886(9) 0.6898(5) 0.77369(15) 0.0375(6) Uani d . 1 8
C C12 0.18560(10) 0.5119(5) 0.77230(17) 0.0471(7) Uani d . 1 8
H H12A 0.1903 0.3885 0.8020 0.056 Uiso calc R 1 8
C C13 0.20542(11) 0.5125(6) 0.72800(19) 0.0535(8) Uani d . 1 8
H H13A 0.2232 0.3917 0.7280 0.064 Uiso calc R 1 8
C C14 0.19842(11) 0.6929(6) 0.68468(18) 0.0490(8) Uani d . 1 8
C C15 0.17194(11) 0.8736(6) 0.68202(16) 0.0473(7) Uani d . 1 8
H H15A 0.1671 0.9949 0.6516 0.057 Uiso calc R 1 8
C C16 0.15292(9) 0.8656(5) 0.72667(15) 0.0392(6) Uani d . 1 8
C C17 0.08801(11) 0.6515(6) 0.77506(18) 0.0499(8) Uani d . 1 8
H H17A 0.0779 0.7828 0.7448 0.060 Uiso calc R 1 8
H H17B 0.0845 0.5160 0.7470 0.060 Uiso calc R 1 8
C C18 0.02440(14) 0.7188(9) 0.8626(3) 0.0735(13) Uani d . 1 8
H H18A 0.0101 0.8059 0.8827 0.088 Uiso calc R 1 8
C C19 0.04840(13) 0.4356(8) 0.8317(2) 0.0675(11) Uani d . 1 8
H H19A 0.0551 0.2866 0.8239 0.081 Uiso calc R 1 8

loop_
_atom_site_aniso_label
_atom_site_aniso_U_11
_atom_site_aniso_U_22
_atom_site_aniso_U_33
_atom_site_aniso_U_12
_atom_site_aniso_U_13
_atom_site_aniso_U_23
I1 0.04130(16) 0.0808(2) 0.05347(18) -0.01084(10) 0.02357(12) -0.00551(11)
O1 0.0739(16) 0.0366(11) 0.0525(14) -0.0017(11) 0.0318(13) 0.0096(10)
F1 0.0711(12) 0.0534(11) 0.0545(11) 0.0266(10) 0.0318(10) 0.0207(9)
F2 0.0674(15) 0.1079(19) 0.0620(14) -0.0039(13) 0.0450(13) -0.0128(13)
N1 0.0346(12) 0.0465(13) 0.0348(12) -0.0034(10) 0.0161(10) 0.0018(10)
N2 0.0443(15) 0.0601(16) 0.0555(17) -0.0121(13) 0.0270(14) -0.0102(14)
N3 0.069(2) 0.095(3) 0.092(3) -0.020(2) 0.054(2) -0.009(2)
N4 0.0486(17) 0.067(2) 0.078(2) -0.0083(14) 0.0309(17) -0.0192(17)
C1 0.0370(15) 0.0553(18) 0.0365(15) -0.0055(13) 0.0159(13) -0.0072(13)
C2 0.0497(17) 0.0382(15) 0.0451(17) -0.0023(12) 0.0232(15) 0.0025(12)
C3 0.0460(17) 0.0410(15) 0.0448(17) 0.0051(12) 0.0241(15) 0.0024(13)
C4 0.0432(15) 0.0389(15) 0.0341(14) -0.0047(12) 0.0160(12) -0.0046(11)
C5 0.0547(17) 0.0373(15) 0.0426(17) 0.0024(13) 0.0198(14) 0.0048(13)
C6 0.0446(16) 0.0522(18) 0.0471(18) 0.0099(14) 0.0174(14) 0.0009(14)
C7 0.0460(15) 0.0450(16) 0.0392(16) -0.0108(13) 0.0184(13) -0.0038(13)
C8 0.0389(15) 0.074(2) 0.0492(19) -0.0104(15) 0.0214(14) 0.0001(17)
C9 0.0384(14) 0.0405(15) 0.0380(15) 0.0016(12) 0.0179(12) 0.0011(12)
C10 0.0399(15) 0.0367(14) 0.0394(16) -0.0013(11) 0.0192(13) 0.0020(12)
C11 0.0396(15) 0.0373(14) 0.0350(15) -0.0014(11) 0.0152(13) 0.0002(11)
C12 0.0521(17) 0.0379(15) 0.0497(18) 0.0068(13) 0.0200(15) 0.0032(13)
C13 0.0469(17) 0.0555(19) 0.060(2) 0.0086(14) 0.0242(16) -0.0091(16)
C14 0.0409(17) 0.069(2) 0.0398(17) -0.0059(15) 0.0197(14) -0.0122(15)
C15 0.0487(17) 0.0569(18) 0.0345(16) -0.0043(15) 0.0157(14) 0.0051(14)
C16 0.0407(15) 0.0408(15) 0.0366(15) 0.0042(12) 0.0167(13) 0.0015(12)
C17 0.0450(17) 0.064(2) 0.0450(18) -0.0134(15) 0.0234(15) -0.0101(15)
C18 0.049(2) 0.104(4) 0.081(3) -0.012(2) 0.040(2) -0.025(3)
C19 0.061(2) 0.068(2) 0.087(3) -0.0139(19) 0.044(2) -0.007(2)

loop_
_atom_type_symbol
_atom_type_description
_atom_type_scat_dispersion_real
_atom_type_scat_dispersion_imag
_atom_type_scat_source
C C 0.0033 0.0016 'International Tables Vol C Tables 4.2.6.8 and 6.1.1.4'
H H 0.0000 0.0000 'International Tables Vol C Tables 4.2.6.8 and 6.1.1.4'
N N 0.0061 0.0033 'International Tables Vol C Tables 4.2.6.8 and 6.1.1.4'
O O 0.0106 0.0060 'International Tables Vol C Tables 4.2.6.8 and 6.1.1.4'
F F 0.0171 0.0103 'International Tables Vol C Tables 4.2.6.8 and 6.1.1.4'
I I -0.4742 1.8119 'International Tables Vol C Tables 4.2.6.8 and 6.1.1.4'

loop_
_geom_angle_atom_site_label_1
_geom_angle_atom_site_label_2
_geom_angle_atom_site_label_3
_geom_angle
C10 O1 H1 96(3)
C9 N1 C8 112.2(2)
C9 N1 C7 111.3(2)
C8 N1 C7 108.3(2)
C19 N2 N4 109.8(3)
C19 N2 C17 129.5(3)
N4 N2 C17 120.7(3)
C19 N3 C18 102.5(4)
C18 N4 N2 101.4(3)
C6 C1 C2 120.0(3)
C6 C1 I1 121.1(2)
C2 C1 I1 118.9(2)
C3 C2 C1 119.4(3)
C3 C2 H2A 120.3
C1 C2 H2A 120.3
C4 C3 C2 121.3(3)
C4 C3 H3A 119.3
C2 C3 H3A 119.3
C3 C4 C5 117.9(3)
C3 C4 C7 120.9(3)
C5 C4 C7 121.2(3)
C6 C5 C4 122.0(3)
C6 C5 H5A 119.0
C4 C5 H5A 119.0
C5 C6 C1 119.3(3)
C5 C6 H6A 120.3
C1 C6 H6A 120.3
N1 C7 C4 113.2(2)
N1 C7 H7A 108.9
C4 C7 H7A 108.9
N1 C7 H7B 108.9
C4 C7 H7B 108.9
H7A C7 H7B 107.8
N1 C8 H8A 109.5
N1 C8 H8B 109.5
H8A C8 H8B 109.5
N1 C8 H8C 109.5
H8A C8 H8C 109.5
H8B C8 H8C 109.5
N1 C9 C10 111.1(2)
N1 C9 H9A 109.4
C10 C9 H9A 109.4
N1 C9 H9B 109.4
C10 C9 H9B 109.4
H9A C9 H9B 108.0
O1 C10 C11 110.0(2)
O1 C10 C17 107.3(3)
C11 C10 C17 107.1(2)
O1 C10 C9 107.2(2)
C11 C10 C9 113.4(2)
C17 C10 C9 111.7(3)
C12 C11 C16 115.1(3)
C12 C11 C10 122.0(3)
C16 C11 C10 122.9(3)
C13 C12 C11 122.2(3)
C13 C12 H12A 118.9
C11 C12 H12A 118.9
C14 C13 C12 118.8(3)
C14 C13 H13A 120.6
C12 C13 H13A 120.6
F2 C14 C13 119.7(3)
F2 C14 C15 117.6(3)
C13 C14 C15 122.7(3)
C14 C15 C16 116.5(3)
C14 C15 H15A 121.7
C16 C15 H15A 121.7
F1 C16 C15 116.8(3)
F1 C16 C11 118.5(3)
C15 C16 C11 124.7(3)
N2 C17 C10 114.8(3)
N2 C17 H17A 108.6
C10 C17 H17A 108.6
N2 C17 H17B 108.6
C10 C17 H17B 108.6
H17A C17 H17B 107.5
N4 C18 N3 116.0(4)
N4 C18 H18A 122.0
N3 C18 H18A 122.0
N3 C19 N2 110.3(4)
N3 C19 H19A 124.9
N2 C19 H19A 124.9

loop_
_geom_bond_atom_site_label_1
_geom_bond_atom_site_label_2
_geom_bond_distance
I1 C1 2.103(3)
O1 C10 1.429(4)
O1 H1 0.810(19)
F1 C16 1.354(3)
F2 C14 1.356(4)
N1 C9 1.467(4)
N1 C8 1.472(4)
N1 C7 1.480(4)
N2 C19 1.335(5)
N2 N4 1.360(4)
N2 C17 1.448(4)
N3 C19 1.320(5)
N3 C18 1.339(6)
N4 C18 1.319(6)
C1 C6 1.382(5)
C1 C2 1.391(5)
C2 C3 1.390(5)
C2 H2A 0.9300
C3 C4 1.383(4)
C3 H3A 0.9300
C4 C5 1.385(4)
C4 C7 1.510(4)
C5 C6 1.380(5)
C5 H5A 0.9300
C6 H6A 0.9300
C7 H7A 0.9700
C7 H7B 0.9700
C8 H8A 0.9600
C8 H8B 0.9600
C8 H8C 0.9600
C9 C10 1.560(4)
C9 H9A 0.9700
C9 H9B 0.9700
C10 C11 1.525(4)
C10 C17 1.534(4)
C11 C12 1.393(4)
C11 C16 1.394(4)
C12 C13 1.390(5)
C12 H12A 0.9300
C13 C14 1.358(5)
C13 H13A 0.9300
C14 C15 1.375(5)
C15 C16 1.376(4)
C15 H15A 0.9300
C17 H17A 0.9700
C17 H17B 0.9700
C18 H18A 0.9300
C19 H19A 0.9300

loop_
_geom_hbond_atom_site_label_D
_geom_hbond_atom_site_label_H
_geom_hbond_atom_site_label_A
_geom_hbond_distance_DH
_geom_hbond_distance_HA
_geom_hbond_distance_DA
_geom_hbond_angle_DHA
C9 H9B N2 0.97 2.60 3.045(4) 108.0
C9 H9B N4 0.97 2.42 3.191(4) 135.7
C12 H12A O1 0.93 2.39 2.759(4) 103.2
C17 H17A F1 0.97 2.43 3.061(4) 122.3
O1 H1 N1 0.810(19) 1.97(3) 2.651(4) 141(4)

loop_
_cod_related_entry_id
_cod_related_entry_database
_cod_related_entry_code
1 ChemSpider 9816321
